data_4349758
loop_
_publ_author_name
'Lo, Tien H. N.'
'Nguyen, My V.'
'Tu, Thach N.'

_publ_section_title
;
 An anchoring strategy leads to enhanced proton conductivity in a new
 metal--organic framework
;
_journal_issue 9
_journal_name_full 'Inorganic Chemistry Frontiers'
_journal_page_first 1509
_journal_paper_doi 10.1039/C7QI00350A
_journal_volume 4
_journal_year 2017
_chemical_formula_sum 'C24 H8 I0 N0 O22.12 S2 Zr3'
_chemical_formula_weight 988.00
_chemical_name_systematic VNU-17
_space_group_crystal_system tetragonal
_space_group_IT_number 87
_space_group_name_Hall '-I 4'
_space_group_name_H-M_alt 'I 4/m'
_atom_sites_solution_hydrogens geom
_audit_creation_method SHELXL-2014/7
_audit_update_record
;
2017-03-29 deposited with the CCDC.
2017-07-17 downloaded from the CCDC.
;
_cell_angle_alpha 90
_cell_angle_beta 90
_cell_angle_gamma 90
_cell_formula_units_Z 4
_cell_length_a 17.7506(5)
_cell_length_b 17.7506(5)
_cell_length_c 22.4863(7)
_cell_measurement_reflns_used 2728
_cell_measurement_temperature 93(2)
_cell_measurement_theta_max 65.2399
_cell_measurement_theta_min 3.1463
_cell_volume 7085.1(4)
_computing_structure_refinement 'SHELXL-2014/7 (Sheldrick, 2014)'
_diffrn_ambient_temperature 93(2)
_diffrn_detector_area_resol_mean 10.4167
_diffrn_measured_fraction_theta_full 1.000
_diffrn_measured_fraction_theta_max 1.000
_diffrn_measurement_device_type 'Bruker D8 Venture'
_diffrn_radiation_type CuK\a
_diffrn_radiation_wavelength 1.54178
_diffrn_reflns_av_R_equivalents 0.3155
_diffrn_reflns_av_unetI/netI 0.1553
_diffrn_reflns_Laue_measured_fraction_full 1.000
_diffrn_reflns_Laue_measured_fraction_max 1.000
_diffrn_reflns_limit_h_max 20
_diffrn_reflns_limit_h_min -12
_diffrn_reflns_limit_k_max 20
_diffrn_reflns_limit_k_min -17
_diffrn_reflns_limit_l_max 25
_diffrn_reflns_limit_l_min -25
_diffrn_reflns_number 14660
_diffrn_reflns_point_group_measured_fraction_full 1.000
_diffrn_reflns_point_group_measured_fraction_max 1.000
_diffrn_reflns_theta_full 62.348
_diffrn_reflns_theta_max 62.348
_diffrn_reflns_theta_min 3.172
_exptl_absorpt_coefficient_mu 4.501
_exptl_absorpt_correction_T_max 0.7523
_exptl_absorpt_correction_T_min 0.4808
_exptl_absorpt_correction_type multi-scan
_exptl_absorpt_process_details SADABS
_exptl_crystal_colour Colorless
_exptl_crystal_density_diffrn 0.926
_exptl_crystal_description Needle
_exptl_crystal_F_000 1924
_exptl_crystal_recrystallization_method Solvothermal
_exptl_crystal_size_max 0.173
_exptl_crystal_size_mid 0.070
_exptl_crystal_size_min 0.068
_platon_squeeze_details
;
;
_refine_diff_density_max 1.574
_refine_diff_density_min -3.316
_refine_diff_density_rms 0.253
_refine_ls_extinction_method none
_refine_ls_goodness_of_fit_ref 1.060
_refine_ls_hydrogen_treatment constr
_refine_ls_matrix_type full
_refine_ls_number_parameters 132
_refine_ls_number_reflns 2910
_refine_ls_number_restraints 3
_refine_ls_restrained_S_all 1.060
_refine_ls_R_factor_all 0.1583
_refine_ls_R_factor_gt 0.1196
_refine_ls_shift/su_max 0.000
_refine_ls_shift/su_mean 0.000
_refine_ls_structure_factor_coef Fsqd
_refine_ls_weighting_details 'w=1/[\s^2^(Fo^2^)+(0.1562P)^2^+223.7913P] where P=(Fo^2^+2Fc^2^)/3'
_refine_ls_weighting_scheme calc
_refine_ls_wR_factor_gt 0.2832
_refine_ls_wR_factor_ref 0.3062
_reflns_Friedel_coverage 0.000
_reflns_number_gt 2159
_reflns_number_total 2910
_reflns_threshold_expression 'I > 2\s(I)'
_cod_data_source_file c7qi00350a2.cif
_cod_data_source_block VNU-17
_cod_original_cell_volume 7085.1(5)
_cod_database_code 4349758
_shelx_shelxl_version_number 2014/7
_shelx_space_group_comment
;
The symmetry employed for this shelxl refinement is uniquely defined
by the following loop, which should always be used as a source of
symmetry information in preference to the above space-group names.
They are only intended as comments.
;

loop_
_space_group_symop_operation_xyz
'x, y, z'
'-x, -y, z'
'-y, x, z'
'y, -x, z'
'x+1/2, y+1/2, z+1/2'
'-x+1/2, -y+1/2, z+1/2'
'-y+1/2, x+1/2, z+1/2'
'y+1/2, -x+1/2, z+1/2'
'-x, -y, -z'
'x, y, -z'
'y, -x, -z'
'-y, x, -z'
'-x+1/2, -y+1/2, -z+1/2'
'x+1/2, y+1/2, -z+1/2'
'y+1/2, -x+1/2, -z+1/2'
'-y+1/2, x+1/2, -z+1/2'

loop_
_atom_site_label
_atom_site_type_symbol
_atom_site_fract_x
_atom_site_fract_y
_atom_site_fract_z
_atom_site_U_iso_or_equiv
_atom_site_adp_type
_atom_site_occupancy
_atom_site_site_symmetry_order
_atom_site_calc_flag
_atom_site_refinement_flags_posn
_atom_site_refinement_flags_adp
_atom_site_refinement_flags_occupancy
C1 C 0.6238(7) 0.6224(7) 0.6437(6) 0.026(3) Uani 1 1 d . U .
O1 O 0.618(2) 0.730(2) 0.864(2) 0.023(9) Uiso 0.2 1 d . . P
C2 C 0.6651(7) 0.6634(7) 0.6905(6) 0.024(3) Uani 1 1 d . . .
O2 O 0.732(2) 0.616(2) 0.864(2) 0.025(10) Uiso 0.2 1 d . . P
C3 C 0.7169(10) 0.7165(10) 0.6763(7) 0.057(5) Uani 1 1 d . . .
H3 H 0.7258 0.7267 0.6355 0.068 Uiso 1 1 calc R U .
Zr6 Zr 0.40018(7) 0.40034(7) 0.5000 0.0078(5) Uani 1 2 d S T P
Zr7 Zr 0.5000 0.5000 0.60899(7) 0.0040(5) Uiso 1 4 d S . P
S9 S 0.6670(5) 0.6666(5) 0.8732(3) 0.055(3) Uani 0.5 1 d . . P
O12 O 0.7280(18) 0.6458(18) 0.8997(16) 0.036(8) Uiso 0.3 1 d . . P
O11 O 0.5000 0.5000 0.721(18) 0.14(13) Uiso 0.12 4 d S . P
O10 O 0.4164(13) 0.5008(11) 0.5441(10) 0.019(5) Uiso 0.4 1 d . . P
O13 O 0.6447(17) 0.7334(18) 0.8979(15) 0.033(7) Uiso 0.3 1 d . . P
C16 C 0.7417(9) 0.7428(9) 0.7811(7) 0.041(4) Uiso 1 1 d . . .
C17 C 0.6890(12) 0.6874(12) 0.7972(9) 0.078(7) Uani 1 1 d . . .
C18 C 0.6507(11) 0.6494(11) 0.7493(8) 0.071(7) Uani 1 1 d . . .
H18 H 0.6136 0.6128 0.7590 0.085 Uiso 1 1 calc R U .
O24 O 0.3883(9) 0.5002(8) 0.5598(7) 0.020(3) Uiso 0.6 1 d . . P
O25 O 0.2762(6) 0.4065(7) 0.5000 0.026(3) Uani 1 2 d S T P
O26 O 0.4063(7) 0.2778(7) 0.5000 0.031(3) Uani 1 2 d S T P
O27 O 0.6392(5) 0.6380(5) 0.5907(4) 0.035(2) Uani 1 1 d . U .
O28 O 0.5748(4) 0.5743(4) 0.6611(3) 0.0120(16) Uani 1 1 d . U .
O33 O 0.6072(16) 0.6088(17) 0.8676(12) 0.081(10) Uani 0.5 1 d . . P

loop_
_atom_site_aniso_label
_atom_site_aniso_U_11
_atom_site_aniso_U_22
_atom_site_aniso_U_33
_atom_site_aniso_U_23
_atom_site_aniso_U_13
_atom_site_aniso_U_12
C1 0.034(7) 0.036(7) 0.008(6) 0.004(5) -0.009(5) -0.019(6)
C2 0.024(7) 0.036(7) 0.013(7) -0.004(5) -0.004(5) -0.012(6)
C3 0.074(12) 0.076(12) 0.020(9) 0.003(8) -0.012(8) -0.043(10)
Zr6 0.0118(7) 0.0104(7) 0.0013(7) 0.000 0.000 -0.0043(5)
S9 0.073(6) 0.076(6) 0.014(4) 0.006(4) 0.003(4) -0.064(5)
C17 0.103(17) 0.095(15) 0.036(12) -0.013(11) -0.013(11) -0.069(14)
C18 0.101(15) 0.085(14) 0.027(10) -0.005(10) -0.013(10) -0.065(12)
O25 0.019(6) 0.040(7) 0.018(7) 0.000 0.000 -0.015(6)
O26 0.044(8) 0.020(6) 0.030(8) 0.000 0.000 -0.018(6)
O27 0.040(6) 0.051(6) 0.015(5) 0.005(4) 0.005(4) -0.024(5)
O28 0.015(4) 0.012(4) 0.008(4) -0.001(3) 0.002(3) -0.011(3)
O33 0.10(2) 0.12(2) 0.023(15) 0.008(15) 0.007(14) -0.056(18)

loop_
_atom_type_symbol
_atom_type_description
_atom_type_scat_dispersion_real
_atom_type_scat_dispersion_imag
_atom_type_scat_source
C C 0.0181 0.0091 'International Tables Vol C Tables 4.2.6.8 and 6.1.1.4'
H H 0.0000 0.0000 'International Tables Vol C Tables 4.2.6.8 and 6.1.1.4'
N N 0.0311 0.0180 'International Tables Vol C Tables 4.2.6.8 and 6.1.1.4'
O O 0.0492 0.0322 'International Tables Vol C Tables 4.2.6.8 and 6.1.1.4'
Zr Zr -0.1862 2.2449 'International Tables Vol C Tables 4.2.6.8 and 6.1.1.4'
I I -0.3257 6.8362 'International Tables Vol C Tables 4.2.6.8 and 6.1.1.4'
S S 0.3331 0.5567 'International Tables Vol C Tables 4.2.6.8 and 6.1.1.4'

loop_
_geom_angle_atom_site_label_1
_geom_angle_atom_site_label_2
_geom_angle_atom_site_label_3
_geom_angle
_geom_angle_site_symmetry_1
_geom_angle_site_symmetry_3
O27 C1 O28 125.9(11) . .
O27 C1 C2 117.4(11) . .
O28 C1 C2 116.8(11) . .
O13 O1 S9 67(3) . .
C3 C2 C18 118.7(13) . .
C3 C2 C1 120.9(13) . .
C18 C2 C1 120.3(12) . .
O12 O2 S9 59(3) . .
C2 C3 C16 123.5(15) . 13_666
C2 C3 H3 118.2 . .
C16 C3 H3 118.2 13_666 .
O10 Zr6 O10 58.2(13) 3_655 12_656
O10 Zr6 O10 61.6(12) 3_655 .
O10 Zr6 O10 89.6(13) 12_656 .
O10 Zr6 O10 89.5(13) 3_655 10_556
O10 Zr6 O10 61.6(12) 12_656 10_556
O10 Zr6 O10 57.5(13) . 10_556
O10 Zr6 O26 95.6(7) 3_655 .
O10 Zr6 O26 95.6(7) 12_656 .
O10 Zr6 O26 149.0(6) . .
O10 Zr6 O26 149.0(6) 10_556 .
O10 Zr6 O25 148.7(6) 3_655 .
O10 Zr6 O25 148.7(6) 12_656 .
O10 Zr6 O25 95.6(7) . .
O10 Zr6 O25 95.6(7) 10_556 .
O26 Zr6 O25 95.7(5) . .
O10 Zr6 O24 15.7(6) 3_655 3_655
O10 Zr6 O24 67.9(7) 12_656 3_655
O10 Zr6 O24 71.5(7) . 3_655
O10 Zr6 O24 105.2(9) 10_556 3_655
O26 Zr6 O24 82.2(5) . 3_655
O25 Zr6 O24 142.7(4) . 3_655
O10 Zr6 O24 67.9(7) 3_655 12_656
O10 Zr6 O24 15.7(6) 12_656 12_656
O10 Zr6 O24 105.2(9) . 12_656
O10 Zr6 O24 71.5(7) 10_556 12_656
O26 Zr6 O24 82.2(5) . 12_656
O25 Zr6 O24 142.7(4) . 12_656
O24 Zr6 O24 74.1(8) 3_655 12_656
O10 Zr6 O24 105.3(9) 3_655 10_556
O10 Zr6 O24 71.2(7) 12_656 10_556
O10 Zr6 O24 67.5(7) . 10_556
O10 Zr6 O24 15.7(6) 10_556 10_556
O26 Zr6 O24 142.8(4) . 10_556
O25 Zr6 O24 82.3(5) . 10_556
O24 Zr6 O24 120.9(8) 3_655 10_556
O24 Zr6 O24 77.8(7) 12_656 10_556
O10 Zr6 O24 71.2(7) 3_655 .
O10 Zr6 O24 105.3(9) 12_656 .
O10 Zr6 O24 15.7(6) . .
O10 Zr6 O24 67.5(7) 10_556 .
O26 Zr6 O24 142.8(4) . .
O25 Zr6 O24 82.3(5) . .
O24 Zr6 O24 77.8(7) 3_655 .
O24 Zr6 O24 120.9(8) 12_656 .
O24 Zr6 O24 74.0(8) 10_556 .
O10 Zr6 O27 138.4(7) 3_655 9_666
O10 Zr6 O27 82.5(7) 12_656 9_666
O10 Zr6 O27 137.6(7) . 9_666
O10 Zr6 O27 82.5(7) 10_556 9_666
O26 Zr6 O27 73.4(3) . 9_666
O25 Zr6 O27 72.9(3) . 9_666
O24 Zr6 O27 139.4(5) 3_655 9_666
O24 Zr6 O27 70.9(5) 12_656 9_666
O24 Zr6 O27 70.5(5) 10_556 9_666
O24 Zr6 O27 138.8(5) . 9_666
O10 Zr6 O27 82.5(7) 3_655 2_665
O10 Zr6 O27 138.4(7) 12_656 2_665
O10 Zr6 O27 82.5(7) . 2_665
O10 Zr6 O27 137.6(7) 10_556 2_665
O26 Zr6 O27 73.4(3) . 2_665
O25 Zr6 O27 72.9(3) . 2_665
O24 Zr6 O27 70.9(5) 3_655 2_665
O24 Zr6 O27 139.4(5) 12_656 2_665
O24 Zr6 O27 138.8(5) 10_556 2_665
O24 Zr6 O27 70.5(5) . 2_665
O27 Zr6 O27 128.9(4) 9_666 2_665
O10 Zr7 O10 60.5(8) . 3_655
O10 Zr7 O10 60.5(8) . 4_565
O10 Zr7 O10 90.9(13) 3_655 4_565
O10 Zr7 O10 90.9(13) . 2_665
O10 Zr7 O10 60.5(8) 3_655 2_665
O10 Zr7 O10 60.5(8) 4_565 2_665
O10 Zr7 O28 142.8(6) . .
O10 Zr7 O28 143.3(6) 3_655 .
O10 Zr7 O28 86.7(7) 4_565 .
O10 Zr7 O28 87.0(7) 2_665 .
O10 Zr7 O28 87.0(7) . 2_665
O10 Zr7 O28 86.7(7) 3_655 2_665
O10 Zr7 O28 143.3(6) 4_565 2_665
O10 Zr7 O28 142.8(6) 2_665 2_665
O28 Zr7 O28 115.9(4) . 2_665
O10 Zr7 O28 143.3(6) . 4_565
O10 Zr7 O28 87.0(7) 3_655 4_565
O10 Zr7 O28 142.8(6) 4_565 4_565
O10 Zr7 O28 86.7(7) 2_665 4_565
O28 Zr7 O28 73.66(19) . 4_565
O28 Zr7 O28 73.66(19) 2_665 4_565
O10 Zr7 O28 86.7(7) . 3_655
O10 Zr7 O28 142.8(6) 3_655 3_655
O10 Zr7 O28 87.0(7) 4_565 3_655
O10 Zr7 O28 143.3(6) 2_665 3_655
O28 Zr7 O28 73.66(19) . 3_655
O28 Zr7 O28 73.66(19) 2_665 3_655
O28 Zr7 O28 115.9(4) 4_565 3_655
O10 Zr7 O24 15.4(6) . .
O10 Zr7 O24 69.7(8) 3_655 .
O10 Zr7 O24 70.3(8) 4_565 .
O10 Zr7 O24 106.3(9) 2_665 .
O28 Zr7 O24 141.5(4) . .
O28 Zr7 O24 74.6(4) 2_665 .
O28 Zr7 O24 141.4(4) 4_565 .
O28 Zr7 O24 74.7(4) 3_655 .
O10 Zr7 O24 70.3(8) . 3_655
O10 Zr7 O24 15.4(6) 3_655 3_655
O10 Zr7 O24 106.3(9) 4_565 3_655
O10 Zr7 O24 69.7(8) 2_665 3_655
O28 Zr7 O24 141.4(4) . 3_655
O28 Zr7 O24 74.7(4) 2_665 3_655
O28 Zr7 O24 74.6(4) 4_565 3_655
O28 Zr7 O24 141.5(4) 3_655 3_655
O24 Zr7 O24 76.3(4) . 3_655
O10 Zr7 O24 69.7(8) . 4_565
O10 Zr7 O24 106.3(9) 3_655 4_565
O10 Zr7 O24 15.4(6) 4_565 4_565
O10 Zr7 O24 70.3(8) 2_665 4_565
O28 Zr7 O24 74.7(4) . 4_565
O28 Zr7 O24 141.4(4) 2_665 4_565
O28 Zr7 O24 141.5(4) 4_565 4_565
O28 Zr7 O24 74.6(4) 3_655 4_565
O24 Zr7 O24 76.3(4) . 4_565
O24 Zr7 O24 121.7(8) 3_655 4_565
O10 Zr7 O24 106.3(9) . 2_665
O10 Zr7 O24 70.3(8) 3_655 2_665
O10 Zr7 O24 69.7(8) 4_565 2_665
O10 Zr7 O24 15.4(6) 2_665 2_665
O28 Zr7 O24 74.6(4) . 2_665
O28 Zr7 O24 141.5(4) 2_665 2_665
O28 Zr7 O24 74.7(4) 4_565 2_665
O28 Zr7 O24 141.4(4) 3_655 2_665
O24 Zr7 O24 121.7(8) . 2_665
O24 Zr7 O24 76.3(4) 3_655 2_665
O24 Zr7 O24 76.3(4) 4_565 2_665
O12 S9 O13 108(2) . .
O12 S9 O1 143(2) . .
O13 S9 O1 37.2(19) . .
O12 S9 O2 40(2) . .
O13 S9 O2 144(2) . .
O1 S9 O2 158(3) . .
O12 S9 O33 116(2) . .
O13 S9 O33 115(2) . .
O1 S9 O33 96(2) . .
O2 S9 O33 97(2) . .
O12 S9 C17 108.4(18) . .
O13 S9 C17 105.9(17) . .
O1 S9 C17 80(2) . .
O2 S9 C17 80(2) . .
O33 S9 C17 102.6(13) . .
O2 O12 S9 81(4) . .
O24 O10 Zr6 100(3) . 11_566
O24 O10 Zr6 99(3) . .
Zr6 O10 Zr6 119.5(11) 11_566 .
O24 O10 Zr7 100(3) . .
Zr6 O10 Zr7 116.5(10) 11_566 .
Zr6 O10 Zr7 115.6(10) . .
O1 O13 S9 76(4) . .
C17 C16 C3 122.2(16) . 13_666
C17 C16 C16 120.5(19) . 13_666
C3 C16 C16 117.3(18) 13_666 13_666
C16 C17 C18 116.7(18) . .
C16 C17 S9 122.4(14) . .
C18 C17 S9 120.9(14) . .
C2 C18 C17 123.2(16) . .
C2 C18 H18 118.4 . .
C17 C18 H18 118.4 . .
O10 O24 Zr6 64(3) . 11_566
O10 O24 Zr6 66(3) . .
Zr6 O24 Zr6 104.9(7) 11_566 .
O10 O24 Zr7 64(3) . .
Zr6 O24 Zr7 102.2(6) 11_566 .
Zr6 O24 Zr7 102.1(6) . .
C1 O27 Zr6 136.3(8) . 9_666
C1 O28 Zr7 130.2(8) . .

loop_
_geom_bond_atom_site_label_1
_geom_bond_atom_site_label_2
_geom_bond_distance
_geom_bond_site_symmetry_2
C1 O27 1.255(16) .
C1 O28 1.279(15) .
C1 C2 1.475(16) .
O1 O13 0.90(5) .
O1 S9 1.44(4) .
C2 C3 1.35(2) .
C2 C18 1.37(2) .
O2 O12 0.96(5) .
O2 S9 1.48(4) .
C3 C16 1.41(2) 13_666
C3 H3 0.9500 .
Zr6 O10 2.04(2) 3_655
Zr6 O10 2.04(2) 12_656
Zr6 O10 2.06(2) .
Zr6 O10 2.06(2) 10_556
Zr6 O26 2.177(12) .
Zr6 O25 2.204(11) .
Zr6 O24 2.232(15) 3_655
Zr6 O24 2.232(15) 12_656
Zr6 O24 2.235(15) 10_556
Zr6 O24 2.235(15) .
Zr6 O27 2.260(10) 9_666
Zr6 O27 2.260(10) 2_665
Zr7 O10 2.08(2) .
Zr7 O10 2.08(2) 3_655
Zr7 O10 2.08(2) 4_565
Zr7 O10 2.08(2) 2_665
Zr7 O28 2.208(7) .
Zr7 O28 2.208(7) 2_665
Zr7 O28 2.208(7) 4_565
Zr7 O28 2.208(7) 3_655
Zr7 O24 2.271(15) .
Zr7 O24 2.271(15) 3_655
Zr7 O24 2.271(15) 4_565
Zr7 O24 2.271(15) 2_665
S9 O12 1.29(3) .
S9 O13 1.37(3) .
S9 O33 1.48(3) .
S9 C17 1.79(2) .
O10 O24 0.61(2) .
O10 Zr6 2.04(2) 11_566
C16 C17 1.40(2) .
C16 C3 1.41(2) 13_666
C16 C16 1.45(3) 13_666
C17 C18 1.44(2) .
C18 H18 0.9500 .
O24 Zr6 2.232(15) 11_566
O27 Zr6 2.260(10) 9_666

loop_
_platon_squeeze_void_nr
_platon_squeeze_void_average_x
_platon_squeeze_void_average_y
_platon_squeeze_void_average_z
_platon_squeeze_void_volume
_platon_squeeze_void_count_electrons
_platon_squeeze_void_content
1 0.000 0.000 0.293 25 15 ' '
2 -0.036 -0.028 0.470 4060 2374 ' '
3 0.000 0.000 0.713 24 14 ' '
4 0.500 0.500 0.213 24 14 ' '
5 0.500 0.500 0.787 23 13 ' '
